data_7132888
loop_
_publ_author_name
'Zhang, Qiaoyu'
'Luo, Guiwen'
'Hu, Rui'
'Yang, Guoqiang'
'Chen, Jinping'
'Yu, Tianjun'
'Zeng, Yi'
'Li, Yi'

_publ_section_title
;
 Crystalline hydrogen-bonded organic framework for air-tolerant
 triplet-triplet annihilation upconversion.
;
_journal_issue 33
_journal_name_full 'Chemical communications (Cambridge, England)'
_journal_page_first 4475
_journal_page_last 4478
_journal_paper_doi 10.1039/d4cc00742e
_journal_volume 60
_journal_year 2024
_chemical_formula_moiety 'C54 H34 O8, 2(C2 H6 O)'
_chemical_formula_sum 'C58 H46 O10'
_chemical_formula_weight 902.95
_space_group_crystal_system monoclinic
_space_group_IT_number 15
_space_group_name_Hall '-I 2ya'
_space_group_name_H-M_alt 'I 1 2/a 1'
_atom_sites_solution_hydrogens geom
_atom_sites_solution_primary dual
_audit_creation_date 2021-10-18
_audit_creation_method
;
Olex2 1.3
(compiled 2020.11.12 svn.r5f609507 for OlexSys, GUI svn.r6408)
;
_audit_update_record
;
2022-10-10 deposited with the CCDC.	2024-03-25 downloaded from the CCDC.
;
_cell_angle_alpha 90
_cell_angle_beta 92.335(4)
_cell_angle_gamma 90
_cell_formula_units_Z 4
_cell_length_a 7.6531(5)
_cell_length_b 20.7577(10)
_cell_length_c 37.5707(13)
_cell_measurement_reflns_used 4879
_cell_measurement_temperature 170.00(12)
_cell_measurement_theta_max 72.9030
_cell_measurement_theta_min 2.3320
_cell_volume 5963.6(5)
_computing_cell_refinement 'CrysAlisPro 1.171.40.67a (Rigaku OD, 2019)'
_computing_data_collection 'CrysAlisPro 1.171.40.67a (Rigaku OD, 2019)'
_computing_data_reduction 'CrysAlisPro 1.171.40.67a (Rigaku OD, 2019)'
_computing_molecular_graphics 'Olex2 1.3 (Dolomanov et al., 2009)'
_computing_publication_material 'Olex2 1.3 (Dolomanov et al., 2009)'
_computing_structure_refinement 'SHELXL 2018/3 (Sheldrick, 2015)'
_computing_structure_solution 'SHELXT 2018/2 (Sheldrick, 2018)'
_diffrn_ambient_environment N~2~
_diffrn_ambient_temperature 170.00(12)
_diffrn_detector 'Hybrid Pixel Array Detector'
_diffrn_detector_area_resol_mean 10.0000
_diffrn_detector_type HyPix
_diffrn_measured_fraction_theta_full 0.992
_diffrn_measured_fraction_theta_max 0.925
_diffrn_measurement_details
;
List of Runs (angles in degrees, time in seconds):

  # Type    Start    End  Width  t~exp~   \w     \q     \k     \f   Frames
#--------------------------------------------------------------------------
  1  \w    -15.00  10.00   0.50    2.00    --   47.45 -35.00  32.00   50
  2  \w     32.00  73.00   0.50    7.00    --  103.25 -61.00  90.00   82
  3  \w     32.00  64.00   0.50    7.00    --  103.25 -61.00  30.00   64
  4  \w     91.00 129.00   0.50    7.00    --  103.25  15.00 120.00   76
  5  \w    137.00 169.00   0.50    7.00    --  103.25 125.00  90.00   64
  6  \w     80.00 122.00   0.50    7.00    --  103.25 125.00  90.00   84
  7  \w     54.00  79.00   0.50    2.00    --   47.45  35.00-170.00   50
  8  \w     92.00 169.00   0.50    7.00    --  103.25  35.00-170.00  154
  9  \w     44.00  69.00   0.50    7.00    --  103.25 -61.00-150.00   50
 10  \w    -29.00  17.00   0.50    2.00    --  -47.45  35.00-170.00   92
 11  \w    -23.00  27.00   0.50    2.00    --  -47.45  19.00 -30.00  100
 12  \w    -55.00 -29.00   0.50    7.00    --  -99.00  61.00 -90.00   52
 13  \w    -60.00 -26.00   0.50    7.00    --  -99.00  61.00 -30.00   68
 14  \w    -62.00 -31.00   0.50    7.00    --  -99.00  61.00  30.00   62
 15  \w    -62.00 -27.00   0.50    7.00    --  -99.00  61.00  60.00   70
 16  \w    -67.00 -41.00   0.50    7.00    --  -99.00  61.00   0.00   52
 17  \w    -61.00 -28.00   0.50    7.00    --  -99.00  61.00 -60.00   66
 18  \w    -64.00 -26.00   0.50    7.00    --  -99.00  61.00-180.00   76
 19  \w   -108.00 -68.00   0.50    7.00    --  -99.00 125.00 -90.00   80
 20  \w   -124.00 -88.00   0.50    7.00    --  -99.00 -15.00 -60.00   72
 21  \w    -99.00 -43.00   0.50    2.00    --  -47.45 -35.00  32.00  112
 22  \w   -118.00 -80.00   0.50    2.00    --  -47.45-125.00  90.00   76
 23  \w   -120.00 -76.00   0.50    2.00    --  -47.45-125.00 120.00   88
 24  \w   -124.00 -93.00   0.50    7.00    --  -99.00-125.00 150.00   62
 25  \w   -127.00 -88.00   0.50    7.00    --  -99.00 -35.00  32.00   78
 26  \w   -168.00-133.00   0.50    7.00    --  -99.00 -15.00 -60.00   70
 27  \w   -164.00-135.00   0.50    7.00    --  -99.00-125.00 150.00   58
;
_diffrn_measurement_device 'four-circle diffractometer'
_diffrn_measurement_device_type 'XtaLAB Synergy R, HyPix'
_diffrn_measurement_method '\w scans'
_diffrn_orient_matrix_type 'CrysAlisPro convention (1999,Acta A55,543-557)'
_diffrn_orient_matrix_UB_11 -0.1575718000
_diffrn_orient_matrix_UB_12 -0.0111730000
_diffrn_orient_matrix_UB_13 -0.0260788000
_diffrn_orient_matrix_UB_21 0.1015780000
_diffrn_orient_matrix_UB_22 0.0308830000
_diffrn_orient_matrix_UB_23 -0.0301849000
_diffrn_orient_matrix_UB_31 0.0738265000
_diffrn_orient_matrix_UB_32 -0.0665565000
_diffrn_orient_matrix_UB_33 -0.0096128000
_diffrn_radiation_monochromator mirror
_diffrn_radiation_probe x-ray
_diffrn_radiation_type 'Cu K\a'
_diffrn_radiation_wavelength 1.54184
_diffrn_reflns_av_R_equivalents 0.0555
_diffrn_reflns_av_unetI/netI 0.0499
_diffrn_reflns_Laue_measured_fraction_full 0.992
_diffrn_reflns_Laue_measured_fraction_max 0.925
_diffrn_reflns_limit_h_max 9
_diffrn_reflns_limit_h_min -9
_diffrn_reflns_limit_k_max 17
_diffrn_reflns_limit_k_min -25
_diffrn_reflns_limit_l_max 46
_diffrn_reflns_limit_l_min -46
_diffrn_reflns_number 19274
_diffrn_reflns_point_group_measured_fraction_full 0.992
_diffrn_reflns_point_group_measured_fraction_max 0.925
_diffrn_reflns_theta_full 67.684
_diffrn_reflns_theta_max 76.987
_diffrn_reflns_theta_min 2.354
_diffrn_source 'Rotating-anode X-ray tube'
_diffrn_source_type 'PhotonJet R (Cu) X-ray Source'
_exptl_absorpt_coefficient_mu 0.556
_exptl_absorpt_correction_T_max 1.00000
_exptl_absorpt_correction_T_min 0.67539
_exptl_absorpt_correction_type multi-scan
_exptl_absorpt_process_details
;
CrysAlisPro 1.171.40.67a (Rigaku Oxford Diffraction, 2019)
Empirical absorption correction using spherical harmonics,
 implemented in SCALE3 ABSPACK scaling algorithm.
;
_exptl_crystal_colour colourless
_exptl_crystal_colour_primary colourless
_exptl_crystal_density_diffrn 1.006
_exptl_crystal_description prism
_exptl_crystal_F_000 1896
_exptl_crystal_size_max 0.15
_exptl_crystal_size_mid 0.02
_exptl_crystal_size_min 0.01
_refine_diff_density_max 2.009
_refine_diff_density_min -0.495
_refine_diff_density_rms 0.219
_refine_ls_extinction_method none
_refine_ls_goodness_of_fit_ref 1.419
_refine_ls_hydrogen_treatment constr
_refine_ls_matrix_type full
_refine_ls_number_parameters 311
_refine_ls_number_reflns 5846
_refine_ls_number_restraints 13
_refine_ls_restrained_S_all 1.424
_refine_ls_R_factor_all 0.1547
_refine_ls_R_factor_gt 0.1253
_refine_ls_shift/su_max 0.001
_refine_ls_shift/su_mean 0.000
_refine_ls_structure_factor_coef Fsqd
_refine_ls_weighting_details 'w=1/[\s^2^(Fo^2^)+(0.2000P)^2^] where P=(Fo^2^+2Fc^2^)/3'
_refine_ls_weighting_scheme calc
_refine_ls_wR_factor_gt 0.3384
_refine_ls_wR_factor_ref 0.3691
_reflns_Friedel_coverage 0.000
_reflns_number_gt 3867
_reflns_number_total 5846
_reflns_threshold_expression 'I > 2\s(I)'
_cod_data_source_file d4cc00742e2.cif
_cod_data_source_block tx9503
_cod_depositor_comments 'Adding full bibliography for 7132888.cif.'
_cod_database_code 7132888
_shelx_shelxl_version_number 2018/3
_chemical_oxdiff_formula CHNO
_shelx_space_group_comment
;
The symmetry employed for this shelxl refinement is uniquely defined
by the following loop, which should always be used as a source of
symmetry information in preference to the above space-group names.
They are only intended as comments.
;
_reflns_odcompleteness_completeness 99.25
_reflns_odcompleteness_iscentric 1
_reflns_odcompleteness_theta 66.97
_olex2_refinement_description
;
1. Fixed Uiso
 At 1.2 times of:
  All C(H) groups, All C(H,H) groups
 At 1.5 times of:
  All C(H,H,H) groups, All O(H) groups
2. Restrained distances
 C32-C29
 1.54 with sigma of 0.01
3. Uiso/Uaniso restraints and constraints
C32 \\sim C29 \\sim O28: within 1.7A with sigma of 0.02 and sigma for terminal
atoms of 0.04 within 1.7A
4.a Secondary CH2 refined with riding coordinates:
 C29(H29A,H29B)
4.b Aromatic/amide H refined with riding coordinates:
 C2(H2), C3(H3), C5(H5), C6(H6), C9(H9), C11(H11), C13(H13), C15(H15),
 C16(H16), C18(H18), C19(H19), C23(H23), C24(H24), C25(H25), C26(H26)
4.c Idealised Me refined as rotating group:
 C32(H32A,H32B,H32C)
4.d Idealised tetrahedral OH refined as rotating group:
 O1(H1), O4(H4), O28(H28)
;
_olex2_submission_special_instructions 'No special instructions were received'
_oxdiff_exptl_absorpt_empirical_details
;
Empirical correction (ABSPACK) includes:
- Absorption correction using spherical harmonics
- Frame scaling
;
_oxdiff_exptl_absorpt_empirical_full_max 1.776
_oxdiff_exptl_absorpt_empirical_full_min 0.520

loop_
_space_group_symop_operation_xyz
'x, y, z'
'-x+1/2, y, -z'
'x+1/2, y+1/2, z+1/2'
'-x+1, y+1/2, -z+1/2'
'-x, -y, -z'
'x-1/2, -y, z'
'-x+1/2, -y+1/2, -z+1/2'
'x, -y+1/2, z+1/2'

loop_
_atom_site_label
_atom_site_type_symbol
_atom_site_fract_x
_atom_site_fract_y
_atom_site_fract_z
_atom_site_U_iso_or_equiv
_atom_site_adp_type
_atom_site_occupancy
_atom_site_site_symmetry_order
_atom_site_calc_flag
_atom_site_refinement_flags_posn
_atom_site_refinement_flags_adp
_atom_site_refinement_flags_occupancy
_atom_site_disorder_assembly
_atom_site_disorder_group
O1 O 0.0932(5) 0.54221(15) 0.53500(7) 0.0739(9) Uani 1 1 d . . . . .
H1 H 0.042424 0.542781 0.515356 0.111 Uiso 1 1 calc R U . . .
O2 O 0.0667(5) 0.43652(16) 0.52640(7) 0.0785(10) Uani 1 1 d . . . . .
O3 O 0.4879(5) 0.72500(15) 0.85186(8) 0.0727(9) Uani 1 1 d . . . . .
O4 O 0.3926(7) 0.64756(17) 0.88712(8) 0.1023(15) Uani 1 1 d . . . . .
H4 H 0.409986 0.674820 0.902658 0.153 Uiso 1 1 calc R U . . .
C1 C 0.1970(5) 0.47283(18) 0.58089(8) 0.0499(9) Uani 1 1 d . . . . .
C2 C 0.2348(6) 0.52337(19) 0.60373(9) 0.0592(10) Uani 1 1 d . . . . .
H2 H 0.212058 0.565443 0.596409 0.071 Uiso 1 1 calc R U . . .
C3 C 0.3067(6) 0.51163(18) 0.63763(9) 0.0560(10) Uani 1 1 d . . . . .
H3 H 0.332425 0.546204 0.652685 0.067 Uiso 1 1 calc R U . . .
C4 C 0.3408(5) 0.44981(16) 0.64947(8) 0.0450(8) Uani 1 1 d . . . . .
C5 C 0.3095(6) 0.39963(18) 0.62533(9) 0.0549(9) Uani 1 1 d . . . . .
H5 H 0.336741 0.357639 0.632174 0.066 Uiso 1 1 calc R U . . .
C6 C 0.2393(6) 0.41090(19) 0.59168(9) 0.0585(10) Uani 1 1 d . . . . .
H6 H 0.220118 0.376649 0.576049 0.070 Uiso 1 1 calc R U . . .
C7 C 0.1138(5) 0.48472(19) 0.54508(9) 0.0538(9) Uani 1 1 d . . . . .
C8 C 0.4135(5) 0.43778(15) 0.68636(8) 0.0433(8) Uani 1 1 d . . . . .
C9 C 0.4086(5) 0.48507(15) 0.71251(8) 0.0434(8) Uani 1 1 d . . . . .
H9 H 0.358618 0.524796 0.706878 0.052 Uiso 1 1 calc R U . . .
C10 C 0.4776(5) 0.47425(15) 0.74730(8) 0.0429(8) Uani 1 1 d . . . . .
C11 C 0.5535(5) 0.41515(15) 0.75507(8) 0.0437(8) Uani 1 1 d . . . . .
H11 H 0.600651 0.407599 0.777899 0.052 Uiso 1 1 calc R U . . .
C12 C 0.5610(5) 0.36668(14) 0.72954(8) 0.0428(8) Uani 1 1 d . . . . .
C13 C 0.4884(5) 0.37830(15) 0.69543(8) 0.0445(8) Uani 1 1 d . . . . .
H13 H 0.489951 0.345796 0.678413 0.053 Uiso 1 1 calc R U . . .
C14 C 0.4691(5) 0.52488(16) 0.77513(8) 0.0450(8) Uani 1 1 d . . . . .
C15 C 0.5140(5) 0.58854(16) 0.76854(8) 0.0464(8) Uani 1 1 d . . . . .
H15 H 0.550951 0.600096 0.746147 0.056 Uiso 1 1 calc R U . . .
C16 C 0.5046(5) 0.63502(17) 0.79487(9) 0.0501(8) Uani 1 1 d . . . . .
H16 H 0.533567 0.677491 0.789890 0.060 Uiso 1 1 calc R U . . .
C17 C 0.4520(6) 0.61853(18) 0.82873(9) 0.0538(9) Uani 1 1 d . . . . .
C18 C 0.4067(6) 0.55477(18) 0.83522(9) 0.0600(10) Uani 1 1 d . . . . .
H18 H 0.369413 0.543181 0.857589 0.072 Uiso 1 1 calc R U . . .
C19 C 0.4162(6) 0.50861(18) 0.80907(9) 0.0536(9) Uani 1 1 d . . . . .
H19 H 0.387142 0.466158 0.814074 0.064 Uiso 1 1 calc R U . . .
C20 C 0.4472(7) 0.6697(2) 0.85632(11) 0.0670(11) Uani 1 1 d . . . . .
C21 C 0.6538(5) 0.30534(15) 0.73885(8) 0.0428(8) Uani 1 1 d . . . . .
C22 C 0.8035(5) 0.28757(15) 0.72100(8) 0.0429(8) Uani 1 1 d . . . . .
C23 C 0.8665(5) 0.32358(17) 0.69172(9) 0.0516(9) Uani 1 1 d . . . . .
H23 H 0.802690 0.359036 0.683428 0.062 Uiso 1 1 calc R U . . .
C24 C 1.0151(6) 0.30793(19) 0.67573(10) 0.0624(11) Uani 1 1 d . . . . .
H24 H 1.051189 0.332203 0.656555 0.075 Uiso 1 1 calc R U . . .
C25 C 1.1169(6) 0.2546(2) 0.68799(11) 0.0629(10) Uani 1 1 d . . . . .
H25 H 1.220770 0.244574 0.677210 0.076 Uiso 1 1 calc R U . . .
C26 C 1.0630(5) 0.21849(18) 0.71525(10) 0.0515(9) Uani 1 1 d . . . . .
H26 H 1.130883 0.183740 0.723107 0.062 Uiso 1 1 calc R U . . .
C27 C 0.9030(5) 0.23240(15) 0.73247(8) 0.0450(8) Uani 1 1 d . . . . .
O28 O 0.6027(12) 0.2274(3) 0.55885(14) 0.163(3) Uani 1 1 d . U . . .
H28 H 0.686581 0.204113 0.563869 0.245 Uiso 1 1 calc R U . . .
C29 C 0.656(2) 0.2933(4) 0.5609(4) 0.187(5) Uani 1 1 d D U . . .
H29A H 0.581809 0.316828 0.576707 0.225 Uiso 1 1 calc R U . . .
H29B H 0.646126 0.312972 0.537514 0.225 Uiso 1 1 calc R U . . .
C32 C 0.845(2) 0.2953(8) 0.5751(6) 0.273(9) Uani 1 1 d D U . . .
H32A H 0.905107 0.330340 0.564163 0.410 Uiso 1 1 calc R U . . .
H32B H 0.902206 0.255501 0.569709 0.410 Uiso 1 1 calc R U . . .
H32C H 0.848186 0.301502 0.600474 0.410 Uiso 1 1 calc R U . . .

loop_
_atom_site_aniso_label
_atom_site_aniso_U_11
_atom_site_aniso_U_22
_atom_site_aniso_U_33
_atom_site_aniso_U_23
_atom_site_aniso_U_13
_atom_site_aniso_U_12
O1 0.110(3) 0.0717(19) 0.0379(13) 0.0115(13) -0.0233(14) 0.0095(17)
O2 0.115(3) 0.0749(19) 0.0429(13) 0.0009(13) -0.0321(15) 0.0041(18)
O3 0.104(2) 0.0552(17) 0.0589(16) -0.0147(13) 0.0053(16) -0.0053(16)
O4 0.189(5) 0.068(2) 0.0512(16) -0.0150(15) 0.027(2) -0.018(2)
C1 0.059(2) 0.057(2) 0.0320(14) 0.0036(14) -0.0079(14) 0.0076(17)
C2 0.086(3) 0.053(2) 0.0375(16) 0.0035(15) -0.0144(17) 0.0148(19)
C3 0.083(3) 0.0463(19) 0.0373(16) 0.0005(14) -0.0153(16) 0.0102(18)
C4 0.0554(19) 0.0446(18) 0.0344(15) 0.0035(13) -0.0058(13) 0.0039(15)
C5 0.079(3) 0.0463(19) 0.0380(16) 0.0003(14) -0.0163(16) 0.0052(17)
C6 0.083(3) 0.050(2) 0.0410(17) -0.0011(15) -0.0151(17) 0.0020(18)
C7 0.062(2) 0.065(2) 0.0339(15) 0.0014(16) -0.0073(15) 0.0089(18)
C8 0.0554(18) 0.0383(16) 0.0351(14) 0.0029(13) -0.0092(13) 0.0006(14)
C9 0.0595(19) 0.0370(16) 0.0329(14) 0.0028(12) -0.0103(13) 0.0039(14)
C10 0.0566(19) 0.0373(16) 0.0338(14) 0.0015(12) -0.0094(13) 0.0019(14)
C11 0.0603(19) 0.0360(16) 0.0336(14) 0.0025(12) -0.0118(14) 0.0028(14)
C12 0.0572(18) 0.0344(15) 0.0358(14) 0.0036(12) -0.0112(13) -0.0005(14)
C13 0.060(2) 0.0371(16) 0.0356(14) 0.0000(12) -0.0109(14) 0.0024(14)
C14 0.057(2) 0.0433(18) 0.0339(14) 0.0014(13) -0.0114(13) 0.0042(15)
C15 0.062(2) 0.0414(17) 0.0346(14) -0.0012(12) -0.0088(14) 0.0009(15)
C16 0.064(2) 0.0446(18) 0.0409(16) -0.0017(14) -0.0112(15) 0.0014(16)
C17 0.070(2) 0.049(2) 0.0412(16) -0.0037(15) -0.0064(16) 0.0025(17)
C18 0.090(3) 0.051(2) 0.0384(16) -0.0007(15) -0.0029(17) 0.001(2)
C19 0.081(3) 0.0444(18) 0.0355(15) 0.0043(13) -0.0048(16) 0.0020(17)
C20 0.090(3) 0.064(3) 0.0469(19) -0.0128(18) -0.004(2) 0.006(2)
C21 0.0583(19) 0.0367(16) 0.0323(13) 0.0015(12) -0.0124(13) 0.0004(14)
C22 0.0567(19) 0.0349(15) 0.0361(14) 0.0032(12) -0.0110(14) 0.0006(14)
C23 0.068(2) 0.0406(17) 0.0460(17) 0.0089(14) -0.0031(16) 0.0052(16)
C24 0.082(3) 0.054(2) 0.052(2) 0.0144(17) 0.0108(19) 0.005(2)
C25 0.071(3) 0.057(2) 0.061(2) 0.0116(18) 0.008(2) 0.008(2)
C26 0.062(2) 0.0426(17) 0.0495(18) 0.0050(15) -0.0038(16) 0.0031(16)
C27 0.059(2) 0.0366(16) 0.0382(15) 0.0025(13) -0.0097(14) -0.0018(14)
O28 0.290(9) 0.114(4) 0.086(3) 0.039(3) 0.020(4) 0.006(5)
C29 0.281(15) 0.088(5) 0.195(11) 0.031(6) 0.053(11) 0.005(7)
C32 0.221(16) 0.213(15) 0.39(2) -0.067(15) 0.046(18) -0.033(13)

loop_
_atom_type_symbol
_atom_type_description
_atom_type_scat_dispersion_real
_atom_type_scat_dispersion_imag
_atom_type_scat_source
C C 0.0181 0.0091 'International Tables Vol C Tables 4.2.6.8 and 6.1.1.4'
H H 0.0000 0.0000 'International Tables Vol C Tables 4.2.6.8 and 6.1.1.4'
O O 0.0492 0.0322 'International Tables Vol C Tables 4.2.6.8 and 6.1.1.4'

loop_
_geom_angle_atom_site_label_1
_geom_angle_atom_site_label_2
_geom_angle_atom_site_label_3
_geom_angle
_geom_angle_site_symmetry_1
_geom_angle_site_symmetry_3
_geom_angle_publ_flag
C7 O1 H1 109.5 . . ?
C20 O4 H4 109.5 . . ?
C2 C1 C6 119.0(3) . . ?
C2 C1 C7 120.6(3) . . ?
C6 C1 C7 120.4(3) . . ?
C1 C2 H2 119.9 . . ?
C1 C2 C3 120.2(3) . . ?
C3 C2 H2 119.9 . . ?
C2 C3 H3 119.3 . . ?
C4 C3 C2 121.5(3) . . ?
C4 C3 H3 119.3 . . ?
C3 C4 C5 117.3(3) . . ?
C3 C4 C8 120.9(3) . . ?
C5 C4 C8 121.7(3) . . ?
C4 C5 H5 119.3 . . ?
C6 C5 C4 121.4(3) . . ?
C6 C5 H5 119.3 . . ?
C1 C6 H6 119.8 . . ?
C5 C6 C1 120.4(3) . . ?
C5 C6 H6 119.8 . . ?
O1 C7 O2 123.5(3) . . ?
O1 C7 C1 118.3(3) . . ?
O2 C7 C1 118.2(3) . . ?
C9 C8 C4 121.2(3) . . ?
C9 C8 C13 118.3(3) . . ?
C13 C8 C4 120.5(3) . . ?
C8 C9 H9 119.2 . . ?
C8 C9 C10 121.6(3) . . ?
C10 C9 H9 119.2 . . ?
C9 C10 C14 121.0(3) . . ?
C11 C10 C9 118.4(3) . . ?
C11 C10 C14 120.6(3) . . ?
C10 C11 H11 119.2 . . ?
C10 C11 C12 121.6(3) . . ?
C12 C11 H11 119.2 . . ?
C11 C12 C13 118.8(3) . . ?
C11 C12 C21 119.2(3) . . ?
C13 C12 C21 122.0(3) . . ?
C8 C13 H13 119.3 . . ?
C12 C13 C8 121.3(3) . . ?
C12 C13 H13 119.3 . . ?
C15 C14 C10 121.9(3) . . ?
C15 C14 C19 118.4(3) . . ?
C19 C14 C10 119.7(3) . . ?
C14 C15 H15 119.5 . . ?
C16 C15 C14 120.9(3) . . ?
C16 C15 H15 119.5 . . ?
C15 C16 H16 119.8 . . ?
C15 C16 C17 120.4(3) . . ?
C17 C16 H16 119.8 . . ?
C16 C17 C20 118.5(4) . . ?
C18 C17 C16 118.5(3) . . ?
C18 C17 C20 123.0(3) . . ?
C17 C18 H18 119.5 . . ?
C19 C18 C17 121.0(3) . . ?
C19 C18 H18 119.5 . . ?
C14 C19 H19 119.7 . . ?
C18 C19 C14 120.7(3) . . ?
C18 C19 H19 119.7 . . ?
O3 C20 O4 123.0(4) . . ?
O3 C20 C17 124.8(4) . . ?
O4 C20 C17 112.2(4) . . ?
C22 C21 C12 120.2(3) . . ?
C22 C21 C27 120.1(3) . 7_656 ?
C27 C21 C12 119.5(3) 7_656 . ?
C21 C22 C23 122.6(3) . . ?
C21 C22 C27 120.1(3) . . ?
C23 C22 C27 117.2(3) . . ?
C22 C23 H23 118.8 . . ?
C24 C23 C22 122.3(3) . . ?
C24 C23 H23 118.8 . . ?
C23 C24 H24 119.8 . . ?
C23 C24 C25 120.3(3) . . ?
C25 C24 H24 119.8 . . ?
C24 C25 H25 120.0 . . ?
C26 C25 C24 120.0(4) . . ?
C26 C25 H25 120.0 . . ?
C25 C26 H26 119.2 . . ?
C25 C26 C27 121.6(3) . . ?
C27 C26 H26 119.2 . . ?
C21 C27 C22 119.7(3) 7_656 . ?
C21 C27 C26 121.7(3) 7_656 . ?
C22 C27 C26 118.5(3) . . ?
C29 O28 H28 109.5 . . ?
O28 C29 H29A 110.1 . . ?
O28 C29 H29B 110.1 . . ?
O28 C29 C32 108.2(11) . . ?
H29A C29 H29B 108.4 . . ?
C32 C29 H29A 110.1 . . ?
C32 C29 H29B 110.1 . . ?
C29 C32 H32A 109.5 . . ?
C29 C32 H32B 109.5 . . ?
C29 C32 H32C 109.5 . . ?
H32A C32 H32B 109.5 . . ?
H32A C32 H32C 109.5 . . ?
H32B C32 H32C 109.5 . . ?

loop_
_geom_bond_atom_site_label_1
_geom_bond_atom_site_label_2
_geom_bond_distance
_geom_bond_site_symmetry_2
_geom_bond_publ_flag
O1 H1 0.8200 . ?
O1 C7 1.260(5) . ?
O2 C7 1.266(5) . ?
O3 C20 1.202(5) . ?
O4 H4 0.8200 . ?
O4 C20 1.329(6) . ?
C1 C2 1.378(5) . ?
C1 C6 1.382(5) . ?
C1 C7 1.486(4) . ?
C2 H2 0.9300 . ?
C2 C3 1.388(5) . ?
C3 H3 0.9300 . ?
C3 C4 1.380(5) . ?
C4 C5 1.396(5) . ?
C4 C8 1.493(4) . ?
C5 H5 0.9300 . ?
C5 C6 1.373(5) . ?
C6 H6 0.9300 . ?
C8 C9 1.390(4) . ?
C8 C13 1.398(5) . ?
C9 H9 0.9300 . ?
C9 C10 1.408(4) . ?
C10 C11 1.383(5) . ?
C10 C14 1.486(4) . ?
C11 H11 0.9300 . ?
C11 C12 1.393(4) . ?
C12 C13 1.397(4) . ?
C12 C21 1.493(4) . ?
C13 H13 0.9300 . ?
C14 C15 1.390(5) . ?
C14 C19 1.395(5) . ?
C15 H15 0.9300 . ?
C15 C16 1.386(5) . ?
C16 H16 0.9300 . ?
C16 C17 1.393(5) . ?
C17 C18 1.392(5) . ?
C17 C20 1.486(5) . ?
C18 H18 0.9300 . ?
C18 C19 1.377(5) . ?
C19 H19 0.9300 . ?
C21 C22 1.400(5) . ?
C21 C27 1.415(5) 7_656 ?
C22 C23 1.430(5) . ?
C22 C27 1.432(5) . ?
C23 H23 0.9300 . ?
C23 C24 1.348(6) . ?
C24 H24 0.9300 . ?
C24 C25 1.420(6) . ?
C25 H25 0.9300 . ?
C25 C26 1.347(6) . ?
C26 H26 0.9300 . ?
C26 C27 1.438(6) . ?
O28 H28 0.8200 . ?
O28 C29 1.427(11) . ?
C29 H29A 0.9700 . ?
C29 H29B 0.9700 . ?
C29 C32 1.525(9) . ?
C32 H32A 0.9600 . ?
C32 H32B 0.9600 . ?
C32 H32C 0.9600 . ?

loop_
_geom_torsion_atom_site_label_1
_geom_torsion_atom_site_label_2
_geom_torsion_atom_site_label_3
_geom_torsion_atom_site_label_4
_geom_torsion
_geom_torsion_site_symmetry_1
_geom_torsion_site_symmetry_2
_geom_torsion_site_symmetry_3
_geom_torsion_site_symmetry_4
_geom_torsion_publ_flag
C1 C2 C3 C4 -0.5(7) . . . . ?
C2 C1 C6 C5 3.4(7) . . . . ?
C2 C1 C7 O1 6.2(6) . . . . ?
C2 C1 C7 O2 -173.5(4) . . . . ?
C2 C3 C4 C5 3.6(6) . . . . ?
C2 C3 C4 C8 -178.3(4) . . . . ?
C3 C4 C5 C6 -3.2(6) . . . . ?
C3 C4 C8 C9 16.2(6) . . . . ?
C3 C4 C8 C13 -163.8(4) . . . . ?
C4 C5 C6 C1 -0.3(7) . . . . ?
C4 C8 C9 C10 -179.7(3) . . . . ?
C4 C8 C13 C12 178.4(3) . . . . ?
C5 C4 C8 C9 -165.7(4) . . . . ?
C5 C4 C8 C13 14.3(6) . . . . ?
C6 C1 C2 C3 -3.0(7) . . . . ?
C6 C1 C7 O1 -173.2(4) . . . . ?
C6 C1 C7 O2 7.2(6) . . . . ?
C7 C1 C2 C3 177.7(4) . . . . ?
C7 C1 C6 C5 -177.3(4) . . . . ?
C8 C4 C5 C6 178.7(4) . . . . ?
C8 C9 C10 C11 0.8(5) . . . . ?
C8 C9 C10 C14 -179.0(3) . . . . ?
C9 C8 C13 C12 -1.6(5) . . . . ?
C9 C10 C11 C12 -0.7(5) . . . . ?
C9 C10 C14 C15 -46.3(5) . . . . ?
C9 C10 C14 C19 134.4(4) . . . . ?
C10 C11 C12 C13 -0.6(5) . . . . ?
C10 C11 C12 C21 176.4(3) . . . . ?
C10 C14 C15 C16 179.8(3) . . . . ?
C10 C14 C19 C18 -179.8(4) . . . . ?
C11 C10 C14 C15 133.9(4) . . . . ?
C11 C10 C14 C19 -45.5(5) . . . . ?
C11 C12 C13 C8 1.8(5) . . . . ?
C11 C12 C21 C22 -116.1(4) . . . . ?
C11 C12 C21 C27 59.4(4) . . . 7_656 ?
C12 C21 C22 C23 -4.9(5) . . . . ?
C12 C21 C22 C27 173.3(3) . . . . ?
C13 C8 C9 C10 0.3(5) . . . . ?
C13 C12 C21 C22 60.7(5) . . . . ?
C13 C12 C21 C27 -123.8(4) . . . 7_656 ?
C14 C10 C11 C12 179.2(3) . . . . ?
C14 C15 C16 C17 0.9(5) . . . . ?
C15 C14 C19 C18 0.9(6) . . . . ?
C15 C16 C17 C18 -1.0(6) . . . . ?
C15 C16 C17 C20 178.8(4) . . . . ?
C16 C17 C18 C19 1.1(6) . . . . ?
C16 C17 C20 O3 -1.0(7) . . . . ?
C16 C17 C20 O4 179.2(4) . . . . ?
C17 C18 C19 C14 -1.0(6) . . . . ?
C18 C17 C20 O3 178.8(5) . . . . ?
C18 C17 C20 O4 -1.0(7) . . . . ?
C19 C14 C15 C16 -0.8(5) . . . . ?
C20 C17 C18 C19 -178.7(4) . . . . ?
C21 C12 C13 C8 -175.1(3) . . . . ?
C21 C22 C23 C24 176.8(4) . . . . ?
C21 C22 C27 C21 2.1(5) . . . 7_656 ?
C21 C22 C27 C26 -175.3(3) . . . . ?
C22 C23 C24 C25 -0.8(6) . . . . ?
C23 C22 C27 C21 -179.5(3) . . . 7_656 ?
C23 C22 C27 C26 3.0(5) . . . . ?
C23 C24 C25 C26 1.5(7) . . . . ?
C24 C25 C26 C27 0.2(6) . . . . ?
C25 C26 C27 C21 -179.9(4) . . . 7_656 ?
C25 C26 C27 C22 -2.5(5) . . . . ?
C27 C21 C22 C23 179.6(3) 7_656 . . . ?
C27 C21 C22 C27 -2.1(5) 7_656 . . . ?
C27 C22 C23 C24 -1.5(5) . . . . ?
